data_7119404
loop_
_publ_author_name
'Kuwamura, Naoto'
'Kurioka, Yoshinari'
'Konno, Takumi'

_publ_section_title
;
 A platinum(ii)-palladium(ii)-nickel(ii) heterotrimetallic coordination
 polymer showing a cooperative effect on catalytic hydrogen evolution.
;
_journal_issue 5
_journal_name_full 'Chemical communications (Cambridge, England)'
_journal_page_first 846
_journal_page_last 849
_journal_paper_doi 10.1039/c6cc08789b
_journal_volume 53
_journal_year 2017
_chemical_absolute_configuration rmad
_chemical_formula_moiety 'C20 H52 Cl4 N8 O8 Pd2 Pt2 S4, 6.5(O)'
_chemical_formula_sum 'C20 H52 Cl4 N8 O14.5 Pd2 Pt2 S4'
_chemical_formula_weight 1509.71
_space_group_crystal_system monoclinic
_space_group_IT_number 5
_space_group_name_Hall 'C 2y'
_space_group_name_H-M_alt 'C 1 2 1'
_symmetry_space_group_name_Hall 'C 2y'
_symmetry_space_group_name_H-M 'C 1 2 1'
_atom_sites_solution_hydrogens geom
_audit_creation_method SHELXL-2014/7
_audit_update_record
;
2016-11-02 deposited with the CCDC.
2016-11-29 downloaded from the CCDC.
;
_cell_angle_alpha 90
_cell_angle_beta 103.206(17)
_cell_angle_gamma 90
_cell_formula_units_Z 4
_cell_length_a 16.407(4)
_cell_length_b 23.902(9)
_cell_length_c 14.901(3)
_cell_measurement_reflns_used 251
_cell_measurement_temperature 200(2)
_cell_measurement_theta_max 27.43
_cell_measurement_theta_min 5.86
_cell_volume 5689(3)
_computing_cell_refinement 'RAPID AUTO'
_computing_data_collection 'RAPID AUTO (Rigaku, ????)'
_computing_data_reduction 'RAPID AUTO'
_computing_molecular_graphics 'Yadokari-XG 2009 (Wakita Nemoto et al., 2009)'
_computing_publication_material 'Yadokari-XG 2009 (Wakita,Nemoto et al., 2009)'
_computing_structure_refinement 'SHELXL-2014/7 (Sheldrick, 2014)'
_computing_structure_solution 'SHELXL-2014/7 (Sheldrick, 2014)'
_diffrn_ambient_temperature 200(2)
_diffrn_detector_area_resol_mean 10.00
_diffrn_measured_fraction_theta_full 0.996
_diffrn_measured_fraction_theta_max 0.997
_diffrn_measurement_device_type 'Rigaku RAXIS-RAPID'
_diffrn_measurement_method \w
_diffrn_radiation_monochromator graphite
_diffrn_radiation_source 'fine-focus sealed tube'
_diffrn_radiation_type MoK\a
_diffrn_radiation_wavelength 0.71075
_diffrn_reflns_av_R_equivalents 0.0237
_diffrn_reflns_av_unetI/netI 0.0572
_diffrn_reflns_Laue_measured_fraction_full 0.996
_diffrn_reflns_Laue_measured_fraction_max 0.997
_diffrn_reflns_limit_h_max 21
_diffrn_reflns_limit_h_min -21
_diffrn_reflns_limit_k_max 31
_diffrn_reflns_limit_k_min -30
_diffrn_reflns_limit_l_max 19
_diffrn_reflns_limit_l_min -19
_diffrn_reflns_number 22339
_diffrn_reflns_point_group_measured_fraction_full 0.960
_diffrn_reflns_point_group_measured_fraction_max 0.950
_diffrn_reflns_theta_full 25.242
_diffrn_reflns_theta_max 27.484
_diffrn_reflns_theta_min 3.052
_exptl_absorpt_coefficient_mu 5.910
_exptl_absorpt_correction_T_max 0.182
_exptl_absorpt_correction_T_min 0.105
_exptl_absorpt_correction_type multi-scan
_exptl_absorpt_process_details 'CrystalClear (Rigaku, ????)'
_exptl_crystal_colour yellow
_exptl_crystal_density_diffrn 1.763
_exptl_crystal_description block
_exptl_crystal_F_000 2896
_exptl_crystal_size_max 0.200
_exptl_crystal_size_mid 0.200
_exptl_crystal_size_min 0.150
_refine_diff_density_max 3.182
_refine_diff_density_min -0.931
_refine_diff_density_rms 0.177
_refine_ls_abs_structure_details
;
 Flack x determined using 5042 quotients [(I+)-(I-)]/[(I+)+(I-)]
 (Parsons, Flack and Wagner, Acta Cryst. B69 (2013) 249-259).
;
_refine_ls_abs_structure_Flack 0.014(3)
_refine_ls_extinction_method none
_refine_ls_goodness_of_fit_ref 1.047
_refine_ls_hydrogen_treatment constr
_refine_ls_matrix_type full
_refine_ls_number_parameters 497
_refine_ls_number_reflns 12428
_refine_ls_number_restraints 8
_refine_ls_restrained_S_all 1.052
_refine_ls_R_factor_all 0.0341
_refine_ls_R_factor_gt 0.0324
_refine_ls_shift/su_max 0.005
_refine_ls_shift/su_mean 0.000
_refine_ls_structure_factor_coef Fsqd
_refine_ls_weighting_details 'w=1/[\s^2^(Fo^2^)+(0.0599P)^2^+7.2795P] where P=(Fo^2^+2Fc^2^)/3'
_refine_ls_weighting_scheme calc
_refine_ls_wR_factor_gt 0.0989
_refine_ls_wR_factor_ref 0.0998
_reflns_Friedel_coverage 0.862
_reflns_Friedel_fraction_full 0.922
_reflns_Friedel_fraction_max 0.902
_reflns_number_gt 11868
_reflns_number_total 12428
_reflns_threshold_expression 'I > 2\s(I)'
_cod_data_source_file c6cc08789b2.cif
_cod_data_source_block PtPd_Konno
_cod_original_formula_sum 'C20 H52 Cl4 N8 O14.50 Pd2 Pt2 S4'
_cod_database_code 7119404
_shelx_shelxl_version_number 2014/7
_shelx_space_group_comment
;
The symmetry employed for this shelxl refinement is uniquely defined
by the following loop, which should always be used as a source of
symmetry information in preference to the above space-group names.
They are only intended as comments.
;
_shelx_estimated_absorpt_t_min 0.384
_shelx_estimated_absorpt_t_max 0.471

loop_
_space_group_symop_operation_xyz
'x, y, z'
'-x, y, -z'
'x+1/2, y+1/2, z'
'-x+1/2, y+1/2, -z'

loop_
_atom_site_label
_atom_site_type_symbol
_atom_site_fract_x
_atom_site_fract_y
_atom_site_fract_z
_atom_site_U_iso_or_equiv
_atom_site_adp_type
_atom_site_occupancy
_atom_site_site_symmetry_order
_atom_site_calc_flag
_atom_site_refinement_flags_posn
_atom_site_refinement_flags_adp
_atom_site_refinement_flags_occupancy
_atom_site_disorder_assembly
_atom_site_disorder_group
Pt1 Pt 0.69944(2) 0.55712(2) 0.73736(2) 0.02181(10) Uani 1 1 d . . . . .
Pt2 Pt 0.82352(2) 0.66697(2) 0.75118(2) 0.02114(10) Uani 1 1 d . . . . .
Pd3 Pd 0.93118(5) 0.51860(3) 0.77781(5) 0.02233(16) Uani 1 1 d . . . . .
Pd4 Pd 0.59014(4) 0.70096(3) 0.73910(5) 0.01993(16) Uani 1 1 d . . . . .
S5 S 0.70191(15) 0.70974(10) 0.67311(16) 0.0214(5) Uani 1 1 d . . . . .
C4 C 1.0540(7) 0.6334(6) 0.7421(8) 0.040(3) Uani 1 1 d . . . . .
H1 H 1.0320 0.6691 0.7144 0.060 Uiso 1 1 calc R U . . .
H2 H 1.0271 0.6025 0.7031 0.060 Uiso 1 1 calc R U . . .
H3 H 1.1146 0.6320 0.7474 0.060 Uiso 1 1 calc R U . . .
Cl0 Cl 0.9135(7) 0.7884(5) 0.9572(7) 0.086(3) Uani 0.5 1 d . . P . .
S21 S 0.61984(15) 0.61624(10) 0.80511(16) 0.0211(5) Uani 1 1 d . . . . .
S19 S 0.80284(16) 0.51291(11) 0.68000(18) 0.0266(5) Uani 1 1 d . . . . .
S20 S 0.92568(15) 0.60741(10) 0.83115(17) 0.0231(5) Uani 1 1 d . . . . .
C5 C 1.0357(6) 0.6281(5) 0.8378(7) 0.026(2) Uani 1 1 d . . . . .
C8 C 0.5129(6) 0.5903(5) 0.7992(8) 0.032(2) Uani 1 1 d . . . . .
N4 N 0.7542(6) 0.5327(4) 0.8698(6) 0.030(2) Uani 1 1 d . . . . .
H4A H 0.7193 0.5089 0.8906 0.045 Uiso 1 1 calc R U . . .
H4B H 0.7641 0.5633 0.9069 0.045 Uiso 1 1 calc R U . . .
H4C H 0.8034 0.5150 0.8704 0.045 Uiso 1 1 calc R U . . .
N2 N 0.8052(6) 0.6920(4) 0.8774(6) 0.0291(19) Uani 1 1 d . . . . .
H2A H 0.8373 0.7226 0.8972 0.044 Uiso 1 1 calc R U . . .
H2B H 0.8198 0.6637 0.9189 0.044 Uiso 1 1 calc R U . . .
H2C H 0.7503 0.7007 0.8720 0.044 Uiso 1 1 calc R U . . .
N5 N 0.6383(6) 0.5763(4) 0.6039(5) 0.0279(19) Uani 1 1 d . . . . .
H5A H 0.6028 0.5480 0.5804 0.042 Uiso 1 1 calc R U . . .
H5B H 0.6766 0.5809 0.5688 0.042 Uiso 1 1 calc R U . . .
H5C H 0.6087 0.6085 0.6037 0.042 Uiso 1 1 calc R U . . .
O0 O 1.2137(5) 0.6150(4) 0.9762(6) 0.045(2) Uani 1 1 d . . . . .
O4 O 0.6138(6) 0.8883(3) 0.5422(6) 0.046(2) Uani 1 1 d . . . . .
H29 H 0.6272 0.8629 0.5094 0.069 Uiso 1 1 calc R U . . .
N6 N 0.5625(5) 0.7823(4) 0.6911(7) 0.031(2) Uani 1 1 d . . . . .
H6A H 0.5081 0.7835 0.6596 0.037 Uiso 1 1 calc R U . . .
H6B H 0.5678 0.8055 0.7406 0.037 Uiso 1 1 calc R U . . .
N0 N 0.9387(6) 0.4338(4) 0.7537(7) 0.034(2) Uani 1 1 d . . . . .
H0A H 0.9913 0.4256 0.7476 0.041 Uiso 1 1 calc R U . . .
H0B H 0.9299 0.4147 0.8035 0.041 Uiso 1 1 calc R U . . .
N1 N 1.0572(5) 0.5248(4) 0.8449(6) 0.0258(18) Uani 1 1 d . . . . .
H1A H 1.0690 0.4969 0.8873 0.031 Uiso 1 1 calc R U . . .
H1B H 1.0885 0.5187 0.8027 0.031 Uiso 1 1 calc R U . . .
N7 N 0.4787(6) 0.6925(4) 0.7842(7) 0.033(2) Uani 1 1 d . . . . .
H7A H 0.4737 0.7223 0.8204 0.040 Uiso 1 1 calc R U . . .
H7B H 0.4349 0.6937 0.7341 0.040 Uiso 1 1 calc R U . . .
O1 O 1.2148(5) 0.5599(5) 0.8565(6) 0.052(2) Uani 1 1 d . . . . .
H33 H 1.2377 0.5307 0.8817 0.078 Uiso 1 1 calc R U . . .
N3 N 0.8488(6) 0.6464(5) 0.6271(6) 0.042(3) Uani 1 1 d . . . . .
H3A H 0.8731 0.6760 0.6052 0.063 Uiso 1 1 calc R U . . .
H3B H 0.8003 0.6373 0.5864 0.063 Uiso 1 1 calc R U . . .
H3C H 0.8843 0.6166 0.6346 0.063 Uiso 1 1 calc R U . . .
C10 C 0.7061(6) 0.7875(4) 0.6681(8) 0.028(2) Uani 1 1 d . . . . .
C11 C 0.6140(6) 0.8037(4) 0.6322(7) 0.027(2) Uani 1 1 d . . . . .
H4 H 0.5943 0.7857 0.5705 0.032 Uiso 1 1 calc R U . . .
O5 O 0.5800(6) 0.8939(3) 0.6742(7) 0.043(2) Uani 1 1 d . . . . .
O2 O 0.8777(6) 0.3271(3) 0.5895(6) 0.047(2) Uani 1 1 d . . . . .
H31 H 0.8803 0.2921 0.5954 0.071 Uiso 1 1 calc R U . . .
C0 C 0.7554(8) 0.4118(5) 0.7537(9) 0.037(3) Uani 1 1 d . . . . .
H5 H 0.6981 0.4253 0.7489 0.055 Uiso 1 1 calc R U . . .
H6 H 0.7912 0.4248 0.8119 0.055 Uiso 1 1 calc R U . . .
H7 H 0.7555 0.3708 0.7520 0.055 Uiso 1 1 calc R U . . .
C9 C 0.4720(7) 0.6403(5) 0.8367(9) 0.037(3) Uani 1 1 d . . . . .
H8 H 0.5043 0.6467 0.9014 0.044 Uiso 1 1 calc R U . . .
C6 C 1.0845(6) 0.5782(4) 0.8921(7) 0.025(2) Uani 1 1 d . . . . .
H9 H 1.0690 0.5767 0.9532 0.030 Uiso 1 1 calc R U . . .
C7 C 1.1786(7) 0.5850(5) 0.9113(7) 0.031(2) Uani 1 1 d . . . . .
C1 C 0.7893(6) 0.4351(4) 0.6714(8) 0.029(2) Uani 1 1 d . . . . .
C12 C 0.6017(6) 0.8666(5) 0.6185(8) 0.032(2) Uani 1 1 d . . . . .
O3 O 0.8877(6) 0.3238(4) 0.7393(6) 0.050(2) Uani 1 1 d . . . . .
C3 C 0.8808(7) 0.3491(5) 0.6661(10) 0.041(3) Uani 1 1 d . . . . .
C2 C 0.8771(7) 0.4142(5) 0.6696(8) 0.032(2) Uani 1 1 d . . . . .
H10 H 0.8933 0.4298 0.6139 0.039 Uiso 1 1 calc R U . . .
Cl2 Cl 0.5000 0.6819(2) 0.5000 0.087(3) Uani 1 2 d S T P . .
Cl1 Cl 1.0000 0.9818(2) 0.5000 0.0732(19) Uani 1 2 d S T P . .
Cl3 Cl 0.5000 0.7485(3) 1.0000 0.0763(17) Uani 1 2 d S T P . .
C16 C 0.7628(7) 0.8024(6) 0.6022(10) 0.049(4) Uani 1 1 d . . . . .
H11 H 0.7543 0.8417 0.5836 0.074 Uiso 1 1 calc R U . . .
H12 H 0.7487 0.7785 0.5474 0.074 Uiso 1 1 calc R U . . .
H13 H 0.8215 0.7966 0.6336 0.074 Uiso 1 1 calc R U . . .
O6 O 0.3676(7) 0.5975(7) 0.9009(10) 0.098(4) Uani 1 1 d . U . . .
H32 H 0.3248 0.5784 0.8783 0.146 Uiso 1 1 calc R U . . .
O7 O 0.3235(6) 0.6502(6) 0.7787(11) 0.090(5) Uani 1 1 d . . . . .
C13 C 0.5201(9) 0.5401(5) 0.8587(10) 0.050(4) Uani 1 1 d . . . . .
H14 H 0.4738 0.5395 0.8901 0.075 Uiso 1 1 calc R U . . .
H15 H 0.5735 0.5411 0.9046 0.075 Uiso 1 1 calc R U . . .
H16 H 0.5179 0.5064 0.8207 0.075 Uiso 1 1 calc R U . . .
C14 C 0.4675(10) 0.5768(6) 0.7028(8) 0.053(4) Uani 1 1 d . . . . .
H17 H 0.4592 0.6111 0.6659 0.079 Uiso 1 1 calc R U . . .
H18 H 0.4131 0.5602 0.7035 0.079 Uiso 1 1 calc R U . . .
H19 H 0.5006 0.5501 0.6759 0.079 Uiso 1 1 calc R U . . .
C19 C 1.0521(9) 0.6817(5) 0.8914(9) 0.043(3) Uani 1 1 d . . . . .
H20 H 1.1125 0.6888 0.9086 0.065 Uiso 1 1 calc R U . . .
H21 H 1.0303 0.6787 0.9472 0.065 Uiso 1 1 calc R U . . .
H22 H 1.0241 0.7127 0.8533 0.065 Uiso 1 1 calc R U . . .
C18 C 0.7307(8) 0.4249(5) 0.5764(10) 0.046(3) Uani 1 1 d . . . . .
H23 H 0.7368 0.3862 0.5573 0.069 Uiso 1 1 calc R U . . .
H24 H 0.7454 0.4506 0.5312 0.069 Uiso 1 1 calc R U . . .
H25 H 0.6726 0.4315 0.5802 0.069 Uiso 1 1 calc R U . . .
C17 C 0.7411(7) 0.8140(5) 0.7648(8) 0.037(3) Uani 1 1 d . . . . .
H26 H 0.8002 0.8039 0.7865 0.056 Uiso 1 1 calc R U . . .
H27 H 0.7093 0.7999 0.8083 0.056 Uiso 1 1 calc R U . . .
H28 H 0.7358 0.8548 0.7604 0.056 Uiso 1 1 calc R U . . .
C15 C 0.3805(8) 0.6331(8) 0.8405(16) 0.089(8) Uani 1 1 d . U . . .
O9 O 0.1294(9) 0.2098(6) 0.3985(9) 0.086(4) Uiso 1 1 d . . . . .
O10 O 0.2237(8) 0.1210(6) 0.4608(8) 0.080(4) Uiso 1 1 d . . . . .
Cl4 Cl 0.1875(10) 0.2126(9) -0.0051(14) 0.095(6) Uani 0.3 1 d . . P . .
Cl5 Cl 0.0796(15) 0.3375(9) 0.8792(14) 0.149(9) Uani 0.4 1 d . . P . .
Cl6 Cl 0.2473(12) 0.2600(7) 0.229(2) 0.136(11) Uani 0.3 1 d . . P . .
Cl7 Cl 0.0945(4) 0.4482(3) 0.0219(4) 0.0918(15) Uani 1 1 d . . . . .
O16 O 0.1799(19) 0.9585(12) 1.044(2) 0.199(11) Uiso 1 1 d . . . . .
O20 O 0.251(2) 0.0196(18) 0.332(3) 0.277(18) Uiso 1 1 d . . . . .
O18 O 0.440(3) 0.236(2) 1.540(3) 0.150(15) Uiso 0.5 1 d . . P A 1
O27 O 0.491(3) 0.378(3) 0.302(3) 0.37(3) Uiso 1 1 d . . . . .
O28 O 0.2933(17) 0.3034(13) 1.0700(19) 0.196(11) Uiso 1 1 d . . . . .

loop_
_atom_site_aniso_label
_atom_site_aniso_U_11
_atom_site_aniso_U_22
_atom_site_aniso_U_33
_atom_site_aniso_U_23
_atom_site_aniso_U_13
_atom_site_aniso_U_12
Pt1 0.02060(18) 0.01741(18) 0.02335(18) -0.00222(14) -0.00341(14) 0.00294(14)
Pt2 0.01903(18) 0.01932(19) 0.02242(18) 0.00102(15) -0.00074(14) 0.00188(14)
Pd3 0.0169(3) 0.0207(4) 0.0263(4) -0.0045(3) -0.0015(3) 0.0018(3)
Pd4 0.0167(3) 0.0156(3) 0.0267(4) 0.0027(3) 0.0032(3) -0.0001(3)
S5 0.0207(11) 0.0196(11) 0.0228(11) 0.0034(9) 0.0030(9) 0.0031(9)
C4 0.026(6) 0.057(8) 0.035(6) 0.021(6) 0.002(5) -0.006(5)
Cl0 0.079(6) 0.088(7) 0.079(6) 0.006(5) -0.010(5) 0.005(5)
S21 0.0189(11) 0.0179(11) 0.0248(11) 0.0020(9) 0.0013(9) 0.0009(8)
S19 0.0225(12) 0.0239(12) 0.0284(12) -0.0072(10) -0.0043(10) 0.0045(9)
S20 0.0208(12) 0.0185(11) 0.0265(12) -0.0005(9) -0.0018(10) 0.0007(9)
C5 0.019(5) 0.030(5) 0.025(5) 0.007(4) -0.002(4) -0.004(4)
C8 0.014(5) 0.024(5) 0.054(7) 0.012(5) 0.003(5) -0.008(4)
N4 0.034(5) 0.030(5) 0.022(4) 0.005(4) -0.003(4) 0.013(4)
N2 0.037(5) 0.023(4) 0.022(4) 0.000(4) -0.003(4) 0.008(4)
N5 0.027(4) 0.031(5) 0.020(4) -0.001(4) -0.005(4) 0.007(4)
O0 0.027(4) 0.045(5) 0.051(5) 0.008(4) -0.017(4) -0.012(4)
O4 0.056(6) 0.026(4) 0.056(6) 0.021(4) 0.013(5) 0.006(4)
N6 0.018(4) 0.023(4) 0.051(6) 0.014(4) 0.007(4) 0.000(3)
N0 0.029(5) 0.029(5) 0.040(5) -0.004(4) 0.001(4) 0.008(4)
N1 0.018(4) 0.031(5) 0.027(4) -0.005(4) 0.002(3) 0.001(3)
N7 0.026(5) 0.031(5) 0.049(6) 0.005(4) 0.020(4) 0.004(4)
O1 0.021(4) 0.083(7) 0.049(5) 0.004(5) 0.004(4) 0.001(5)
N3 0.032(5) 0.065(7) 0.028(5) 0.003(5) 0.007(4) 0.016(5)
C10 0.021(5) 0.026(5) 0.034(6) 0.009(4) -0.002(4) -0.004(4)
C11 0.015(4) 0.030(5) 0.031(5) 0.005(4) -0.002(4) -0.001(4)
O5 0.046(5) 0.024(4) 0.063(6) 0.006(4) 0.017(5) 0.009(4)
O2 0.066(6) 0.025(4) 0.050(5) -0.016(4) 0.010(5) 0.008(4)
C0 0.035(6) 0.018(5) 0.055(7) -0.002(5) 0.007(6) -0.001(5)
C9 0.019(5) 0.040(6) 0.052(7) 0.007(5) 0.010(5) -0.004(4)
C6 0.021(5) 0.023(5) 0.027(5) 0.001(4) -0.002(4) -0.003(4)
C7 0.024(5) 0.051(7) 0.019(5) 0.008(5) 0.005(4) -0.009(5)
C1 0.023(5) 0.019(5) 0.043(6) -0.010(4) 0.006(5) 0.005(4)
C12 0.016(5) 0.037(6) 0.039(6) 0.015(5) -0.002(4) 0.001(4)
O3 0.061(6) 0.043(5) 0.041(5) 0.003(4) 0.001(4) 0.017(5)
C3 0.022(6) 0.037(6) 0.063(8) -0.022(6) 0.005(5) 0.001(5)
C2 0.028(5) 0.027(5) 0.039(6) -0.015(5) 0.001(5) 0.007(4)
Cl2 0.083(4) 0.035(3) 0.101(5) 0.000 -0.065(4) 0.000
Cl1 0.061(3) 0.037(2) 0.095(4) 0.000 -0.037(3) 0.000
Cl3 0.086(4) 0.080(4) 0.071(4) 0.000 0.036(3) 0.000
C16 0.028(6) 0.055(8) 0.065(9) 0.034(7) 0.012(6) 0.004(6)
O6 0.041(5) 0.132(9) 0.132(9) 0.069(8) 0.046(6) 0.001(6)
O7 0.025(5) 0.083(9) 0.146(11) 0.063(9) -0.011(6) -0.002(5)
C13 0.050(8) 0.036(7) 0.061(9) 0.024(6) 0.006(7) -0.005(5)
C14 0.062(9) 0.053(8) 0.034(6) 0.008(6) -0.009(6) -0.032(7)
C19 0.046(7) 0.023(6) 0.050(7) 0.005(5) -0.014(6) -0.005(5)
C18 0.031(6) 0.039(7) 0.061(8) -0.026(6) -0.005(6) -0.001(5)
C17 0.029(6) 0.031(6) 0.041(6) 0.001(5) -0.011(5) 0.001(5)
C15 0.019(6) 0.088(13) 0.160(18) 0.090(13) 0.019(9) 0.012(7)
Cl4 0.063(9) 0.100(13) 0.119(14) -0.043(11) 0.016(10) 0.009(9)
Cl5 0.22(2) 0.136(15) 0.140(14) -0.056(13) 0.132(16) -0.073(15)
Cl6 0.070(11) 0.047(9) 0.30(4) -0.030(14) 0.052(16) -0.007(8)
Cl7 0.081(3) 0.102(4) 0.087(3) 0.019(3) 0.008(3) 0.004(3)

loop_
_atom_type_symbol
_atom_type_description
_atom_type_scat_dispersion_real
_atom_type_scat_dispersion_imag
_atom_type_scat_source
C C 0.0033 0.0016 'International Tables Vol C Tables 4.2.6.8 and 6.1.1.4'
H H 0.0000 0.0000 'International Tables Vol C Tables 4.2.6.8 and 6.1.1.4'
N N 0.0061 0.0033 'International Tables Vol C Tables 4.2.6.8 and 6.1.1.4'
O O 0.0106 0.0060 'International Tables Vol C Tables 4.2.6.8 and 6.1.1.4'
Pd Pd -0.9988 1.0072 'International Tables Vol C Tables 4.2.6.8 and 6.1.1.4'
Pt Pt -1.7033 8.3905 'International Tables Vol C Tables 4.2.6.8 and 6.1.1.4'
S S 0.1246 0.1234 'International Tables Vol C Tables 4.2.6.8 and 6.1.1.4'
Cl Cl 0.1484 0.1585 'International Tables Vol C Tables 4.2.6.8 and 6.1.1.4'

loop_
_geom_angle_atom_site_label_1
_geom_angle_atom_site_label_2
_geom_angle_atom_site_label_3
_geom_angle
N4 Pt1 N5 175.5(4)
N4 Pt1 S21 85.5(3)
N5 Pt1 S21 95.0(3)
N4 Pt1 S19 91.6(3)
N5 Pt1 S19 88.9(3)
S21 Pt1 S19 166.98(9)
N3 Pt2 N2 175.8(4)
N3 Pt2 S5 89.0(3)
N2 Pt2 S5 92.4(3)
N3 Pt2 S20 92.6(3)
N2 Pt2 S20 87.0(3)
S5 Pt2 S20 167.13(9)
N0 Pd3 N1 93.5(3)
N0 Pd3 S19 85.0(3)
N1 Pd3 S19 169.2(2)
N0 Pd3 S20 169.7(3)
N1 Pd3 S20 83.1(3)
S19 Pd3 S20 100.07(9)
N6 Pd4 N7 93.6(4)
N6 Pd4 S21 174.3(3)
N7 Pd4 S21 83.7(3)
N6 Pd4 S5 84.2(2)
N7 Pd4 S5 173.3(3)
S21 Pd4 S5 98.97(9)
C10 S5 Pd4 98.6(4)
C10 S5 Pt2 115.3(3)
Pd4 S5 Pt2 115.47(10)
C5 C4 H1 109.5
C5 C4 H2 109.5
H1 C4 H2 109.5
C5 C4 H3 109.5
H1 C4 H3 109.5
H2 C4 H3 109.5
C8 S21 Pd4 99.9(3)
C8 S21 Pt1 113.6(4)
Pd4 S21 Pt1 116.52(11)
C1 S19 Pd3 100.4(3)
C1 S19 Pt1 113.1(4)
Pd3 S19 Pt1 112.60(11)
C5 S20 Pd3 98.8(4)
C5 S20 Pt2 116.5(3)
Pd3 S20 Pt2 118.45(10)
C19 C5 C4 112.1(10)
C19 C5 C6 111.7(8)
C4 C5 C6 111.1(9)
C19 C5 S20 108.1(9)
C4 C5 S20 111.6(7)
C6 C5 S20 101.7(7)
C13 C8 C14 110.7(10)
C13 C8 C9 113.2(11)
C14 C8 C9 110.8(11)
C13 C8 S21 107.4(8)
C14 C8 S21 112.2(9)
C9 C8 S21 102.2(7)
Pt1 N4 H4A 109.5
Pt1 N4 H4B 109.5
H4A N4 H4B 109.5
Pt1 N4 H4C 109.5
H4A N4 H4C 109.5
H4B N4 H4C 109.5
Pt2 N2 H2A 109.5
Pt2 N2 H2B 109.5
H2A N2 H2B 109.5
Pt2 N2 H2C 109.5
H2A N2 H2C 109.5
H2B N2 H2C 109.5
Pt1 N5 H5A 109.5
Pt1 N5 H5B 109.5
H5A N5 H5B 109.5
Pt1 N5 H5C 109.5
H5A N5 H5C 109.5
H5B N5 H5C 109.5
C12 O4 H29 109.5
C11 N6 Pd4 115.3(7)
C11 N6 H6A 108.5
Pd4 N6 H6A 108.5
C11 N6 H6B 108.5
Pd4 N6 H6B 108.5
H6A N6 H6B 107.5
C2 N0 Pd3 113.4(6)
C2 N0 H0A 108.9
Pd3 N0 H0A 108.9
C2 N0 H0B 108.9
Pd3 N0 H0B 108.9
H0A N0 H0B 107.7
C6 N1 Pd3 116.8(6)
C6 N1 H1A 108.1
Pd3 N1 H1A 108.1
C6 N1 H1B 108.1
Pd3 N1 H1B 108.1
H1A N1 H1B 107.3
C9 N7 Pd4 115.0(7)
C9 N7 H7A 108.5
Pd4 N7 H7A 108.5
C9 N7 H7B 108.5
Pd4 N7 H7B 108.5
H7A N7 H7B 107.5
C7 O1 H33 109.5
Pt2 N3 H3A 109.5
Pt2 N3 H3B 109.5
H3A N3 H3B 109.5
Pt2 N3 H3C 109.5
H3A N3 H3C 109.5
H3B N3 H3C 109.5
C11 C10 C16 114.2(9)
C11 C10 C17 110.2(9)
C16 C10 C17 110.3(10)
C11 C10 S5 102.9(7)
C16 C10 S5 106.8(9)
C17 C10 S5 112.1(7)
N6 C11 C12 110.7(9)
N6 C11 C10 111.5(8)
C12 C11 C10 112.6(9)
N6 C11 H4 107.3
C12 C11 H4 107.3
C10 C11 H4 107.3
C3 O2 H31 109.5
C1 C0 H5 109.5
C1 C0 H6 109.5
H5 C0 H6 109.5
C1 C0 H7 109.5
H5 C0 H7 109.5
H6 C0 H7 109.5
N7 C9 C15 107.8(10)
N7 C9 C8 111.7(9)
C15 C9 C8 116.2(13)
N7 C9 H8 106.9
C15 C9 H8 106.9
C8 C9 H8 106.9
N1 C6 C7 111.7(9)
N1 C6 C5 110.5(8)
C7 C6 C5 113.4(9)
N1 C6 H9 107.0
C7 C6 H9 107.0
C5 C6 H9 107.0
O0 C7 O1 125.1(10)
O0 C7 C6 119.0(10)
O1 C7 C6 115.9(9)
C2 C1 C18 109.0(9)
C2 C1 C0 113.8(9)
C18 C1 C0 114.0(10)
C2 C1 S19 103.2(7)
C18 C1 S19 105.0(8)
C0 C1 S19 111.0(7)
O5 C12 O4 121.8(11)
O5 C12 C11 120.4(10)
O4 C12 C11 117.7(11)
O3 C3 O2 125.5(12)
O3 C3 C2 117.2(11)
O2 C3 C2 117.3(13)
N0 C2 C1 110.0(9)
N0 C2 C3 108.5(9)
C1 C2 C3 111.8(10)
N0 C2 H10 108.8
C1 C2 H10 108.8
C3 C2 H10 108.8
C10 C16 H11 109.5
C10 C16 H12 109.5
H11 C16 H12 109.5
C10 C16 H13 109.5
H11 C16 H13 109.5
H12 C16 H13 109.5
C15 O6 H32 109.5
C8 C13 H14 109.5
C8 C13 H15 109.5
H14 C13 H15 109.5
C8 C13 H16 109.5
H14 C13 H16 109.5
H15 C13 H16 109.5
C8 C14 H17 109.5
C8 C14 H18 109.5
H17 C14 H18 109.5
C8 C14 H19 109.5
H17 C14 H19 109.5
H18 C14 H19 109.5
C5 C19 H20 109.5
C5 C19 H21 109.5
H20 C19 H21 109.5
C5 C19 H22 109.5
H20 C19 H22 109.5
H21 C19 H22 109.5
C1 C18 H23 109.5
C1 C18 H24 109.5
H23 C18 H24 109.5
C1 C18 H25 109.5
H23 C18 H25 109.5
H24 C18 H25 109.5
C10 C17 H26 109.5
C10 C17 H27 109.5
H26 C17 H27 109.5
C10 C17 H28 109.5
H26 C17 H28 109.5
H27 C17 H28 109.5
O7 C15 O6 121.8(13)
O7 C15 C9 121.6(15)
O6 C15 C9 114.8(12)

loop_
_geom_bond_atom_site_label_1
_geom_bond_atom_site_label_2
_geom_bond_distance
Pt1 N4 2.057(8)
Pt1 N5 2.064(8)
Pt1 S21 2.308(2)
Pt1 S19 2.321(3)
Pt2 N3 2.045(9)
Pt2 N2 2.061(9)
Pt2 S5 2.306(2)
Pt2 S20 2.312(2)
Pd3 N0 2.067(9)
Pd3 N1 2.086(8)
Pd3 S19 2.275(3)
Pd3 S20 2.276(3)
Pd4 N6 2.086(8)
Pd4 N7 2.097(9)
Pd4 S21 2.255(2)
Pd4 S5 2.280(3)
S5 C10 1.862(11)
C4 C5 1.528(15)
C4 H1 0.9800
C4 H2 0.9800
C4 H3 0.9800
S21 C8 1.843(10)
S19 C1 1.873(11)
S20 C5 1.852(10)
C5 C19 1.500(15)
C5 C6 1.557(14)
C8 C13 1.481(15)
C8 C14 1.494(17)
C8 C9 1.537(17)
N4 H4A 0.9100
N4 H4B 0.9100
N4 H4C 0.9100
N2 H2A 0.9100
N2 H2B 0.9100
N2 H2C 0.9100
N5 H5A 0.9100
N5 H5B 0.9100
N5 H5C 0.9100
O0 C7 1.236(14)
O4 C12 1.305(14)
O4 H29 0.8400
N6 C11 1.443(13)
N6 H6A 0.9100
N6 H6B 0.9100
N0 C2 1.495(14)
N0 H0A 0.9100
N0 H0B 0.9100
N1 C6 1.475(13)
N1 H1A 0.9100
N1 H1B 0.9100
N7 C9 1.490(15)
N7 H7A 0.9100
N7 H7B 0.9100
O1 C7 1.265(15)
O1 H33 0.8400
N3 H3A 0.9100
N3 H3B 0.9100
N3 H3C 0.9100
C10 C11 1.533(14)
C10 C16 1.541(16)
C10 C17 1.558(15)
C11 C12 1.525(16)
C11 H4 1.0000
O5 C12 1.173(15)
O2 C3 1.246(15)
O2 H31 0.8400
C0 C1 1.561(17)
C0 H5 0.9800
C0 H6 0.9800
C0 H7 0.9800
C9 C15 1.525(16)
C9 H8 1.0000
C6 C7 1.513(14)
C6 H9 1.0000
C1 C2 1.530(14)
C1 C18 1.538(16)
O3 C3 1.229(17)
C3 C2 1.559(16)
C2 H10 1.0000
C16 H11 0.9800
C16 H12 0.9800
C16 H13 0.9800
O6 C15 1.291(19)
O6 H32 0.8400
O7 C15 1.223(18)
C13 H14 0.9800
C13 H15 0.9800
C13 H16 0.9800
C14 H17 0.9800
C14 H18 0.9800
C14 H19 0.9800
C19 H20 0.9800
C19 H21 0.9800
C19 H22 0.9800
C18 H23 0.9800
C18 H24 0.9800
C18 H25 0.9800
C17 H26 0.9800
C17 H27 0.9800
C17 H28 0.9800

loop_
_geom_torsion_atom_site_label_1
_geom_torsion_atom_site_label_2
_geom_torsion_atom_site_label_3
_geom_torsion_atom_site_label_4
_geom_torsion
Pd3 S20 C5 C19 -167.8(7)
Pt2 S20 C5 C19 64.3(8)
Pd3 S20 C5 C4 68.5(8)
Pt2 S20 C5 C4 -59.5(9)
Pd3 S20 C5 C6 -50.1(6)
Pt2 S20 C5 C6 -178.0(5)
Pd4 S21 C8 C13 -167.4(8)
Pt1 S21 C8 C13 67.8(10)
Pd4 S21 C8 C14 70.8(9)
Pt1 S21 C8 C14 -54.1(10)
Pd4 S21 C8 C9 -48.0(8)
Pt1 S21 C8 C9 -172.8(6)
Pd4 S5 C10 C11 -44.6(7)
Pt2 S5 C10 C11 -168.2(5)
Pd4 S5 C10 C16 -165.2(7)
Pt2 S5 C10 C16 71.2(8)
Pd4 S5 C10 C17 73.8(8)
Pt2 S5 C10 C17 -49.8(9)
Pd4 N6 C11 C12 -167.6(7)
Pd4 N6 C11 C10 -41.5(11)
C16 C10 C11 N6 172.6(11)
C17 C10 C11 N6 -62.6(12)
S5 C10 C11 N6 57.2(10)
C16 C10 C11 C12 -62.3(14)
C17 C10 C11 C12 62.5(12)
S5 C10 C11 C12 -177.7(8)
Pd4 N7 C9 C15 -164.5(12)
Pd4 N7 C9 C8 -35.8(12)
C13 C8 C9 N7 170.4(10)
C14 C8 C9 N7 -64.5(12)
S21 C8 C9 N7 55.3(11)
C13 C8 C9 C15 -65.4(15)
C14 C8 C9 C15 59.6(15)
S21 C8 C9 C15 179.4(11)
Pd3 N1 C6 C7 -161.9(6)
Pd3 N1 C6 C5 -34.7(10)
C19 C5 C6 N1 171.0(10)
C4 C5 C6 N1 -62.9(11)
S20 C5 C6 N1 55.9(9)
C19 C5 C6 C7 -62.7(12)
C4 C5 C6 C7 63.3(12)
S20 C5 C6 C7 -177.8(7)
N1 C6 C7 O0 -154.3(10)
C5 C6 C7 O0 80.0(12)
N1 C6 C7 O1 27.6(14)
C5 C6 C7 O1 -98.1(12)
Pd3 S19 C1 C2 -38.7(8)
Pt1 S19 C1 C2 -158.9(6)
Pd3 S19 C1 C18 -152.8(7)
Pt1 S19 C1 C18 87.0(8)
Pd3 S19 C1 C0 83.6(7)
Pt1 S19 C1 C0 -36.6(8)
N6 C11 C12 O5 25.8(14)
C10 C11 C12 O5 -99.7(12)
N6 C11 C12 O4 -152.2(10)
C10 C11 C12 O4 82.3(12)
Pd3 N0 C2 C1 -50.1(12)
Pd3 N0 C2 C3 -172.7(8)
C18 C1 C2 N0 168.6(10)
C0 C1 C2 N0 -63.0(12)
S19 C1 C2 N0 57.4(11)
C18 C1 C2 C3 -70.8(13)
C0 C1 C2 C3 57.6(13)
S19 C1 C2 C3 178.0(9)
O3 C3 C2 N0 40.3(14)
O2 C3 C2 N0 -138.6(11)
O3 C3 C2 C1 -81.1(13)
O2 C3 C2 C1 99.9(13)
N7 C9 C15 O7 30(3)
C8 C9 C15 O7 -96(2)
N7 C9 C15 O6 -164.7(17)
C8 C9 C15 O6 69(2)
